data_7037289
loop_
_publ_author_name
'Banerjee, Samya'
'Dixit, Akanksha'
'Karande, Anjali A.'
'Chakravarty, Akhil R.'

_publ_section_title
;
 Endoplasmic reticulum targeting tumour selective photocytotoxic
 oxovanadium(iv) complexes having vitamin-B6 and acridinyl moieties.
;
_journal_issue 2
_journal_name_full 'Dalton transactions (Cambridge, England : 2003)'
_journal_page_first 783
_journal_page_last 796
_journal_paper_doi 10.1039/c5dt03412d
_journal_volume 45
_journal_year 2015
_chemical_formula_moiety 'C22 H20 F6 N5 O2 P V'
_chemical_formula_sum 'C22 H20 F6 N5 O2 P V'
_chemical_formula_weight 582.34
_space_group_crystal_system monoclinic
_space_group_IT_number 14
_space_group_name_Hall '-P 2ybc'
_space_group_name_H-M_alt 'P 1 21/c 1'
_symmetry_space_group_name_Hall '-P 2ybc'
_symmetry_space_group_name_H-M 'P 1 21/c 1'
_atom_sites_solution_hydrogens difmap
_audit_creation_method SHELXL-2014/6
_audit_update_record
;
2015-08-15 deposited with the CCDC.
2015-11-16 downloaded from the CCDC.
;
_cell_angle_alpha 90
_cell_angle_beta 100.740(3)
_cell_angle_gamma 90
_cell_formula_units_Z 4
_cell_length_a 11.4384(10)
_cell_length_b 13.6530(12)
_cell_length_c 15.6328(13)
_cell_measurement_temperature 273(2)
_cell_volume 2398.6(4)
_computing_cell_refinement 'Bruker Smart'
_computing_data_collection 'Bruker Smart'
_computing_data_reduction 'Bruker Saint'
_computing_structure_refinement 'SHELXL-2014/6 (Sheldrick, 2014)'
_diffrn_ambient_temperature 273(2)
_diffrn_detector_area_resol_mean 0.3
_diffrn_measured_fraction_theta_full 0.998
_diffrn_measured_fraction_theta_max 0.990
_diffrn_measurement_device_type 'Bruker Smart CCD Area Detector'
_diffrn_measurement_method 'omega scans'
_diffrn_radiation_type MoK\a
_diffrn_radiation_wavelength 0.71073
_diffrn_reflns_av_R_equivalents 0.0461
_diffrn_reflns_av_unetI/netI 0.0331
_diffrn_reflns_laue_measured_fraction_full 0.998
_diffrn_reflns_laue_measured_fraction_max 0.990
_diffrn_reflns_limit_h_max 14
_diffrn_reflns_limit_h_min -14
_diffrn_reflns_limit_k_max 17
_diffrn_reflns_limit_k_min -17
_diffrn_reflns_limit_l_max 20
_diffrn_reflns_limit_l_min -20
_diffrn_reflns_number 54897
_diffrn_reflns_point_group_measured_fraction_full 0.998
_diffrn_reflns_point_group_measured_fraction_max 0.990
_diffrn_reflns_theta_full 25.242
_diffrn_reflns_theta_max 27.576
_diffrn_reflns_theta_min 2.984
_diffrn_source 'fine-focus sealed tube'
_exptl_absorpt_coefficient_mu 0.558
_exptl_absorpt_correction_T_max 0.894
_exptl_absorpt_correction_T_min 0.765
_exptl_absorpt_correction_type empirical
_exptl_absorpt_process_details SADABS
_exptl_crystal_colour Green
_exptl_crystal_density_diffrn 1.613
_exptl_crystal_description Hexagonal
_exptl_crystal_F_000 1180
_exptl_crystal_size_max 0.600
_exptl_crystal_size_mid 0.400
_exptl_crystal_size_min 0.200
_refine_diff_density_max 0.884
_refine_diff_density_min -0.657
_refine_diff_density_rms 0.103
_refine_ls_extinction_method none
_refine_ls_goodness_of_fit_ref 1.045
_refine_ls_hydrogen_treatment refall
_refine_ls_matrix_type full
_refine_ls_number_parameters 414
_refine_ls_number_reflns 5488
_refine_ls_number_restraints 0
_refine_ls_restrained_S_all 1.045
_refine_ls_R_factor_all 0.0920
_refine_ls_R_factor_gt 0.0618
_refine_ls_shift/su_max 0.001
_refine_ls_shift/su_mean 0.000
_refine_ls_structure_factor_coef Fsqd
_refine_ls_weighting_details 'w=1/[\s^2^(Fo^2^)+(0.1003P)^2^+3.5887P] where P=(Fo^2^+2Fc^2^)/3'
_refine_ls_weighting_scheme calc
_refine_ls_wR_factor_gt 0.1630
_refine_ls_wR_factor_ref 0.1877
_reflns_Friedel_coverage 0.000
_reflns_number_gt 4089
_reflns_number_total 5488
_reflns_threshold_expression 'I > 2\s(I)'
_cod_data_source_file c5dt03412d2.cif
_cod_data_source_block ARC_DT_sb
_cod_depositor_comments 'Adding full bibliography for 7037288--7037289.cif.'
_cod_database_code 7037289
_shelx_space_group_comment
;
The symmetry employed for this shelxl refinement is uniquely defined
by the following loop, which should always be used as a source of
symmetry information in preference to the above space-group names.
They are only intended as comments.
;
_shelx_estimated_absorpt_t_min 0.731
_shelx_estimated_absorpt_t_max 0.897
_shelxl_version_number 2014/6

loop_
_space_group_symop_operation_xyz
'x, y, z'
'-x, y+1/2, -z+1/2'
'-x, -y, -z'
'x, -y-1/2, z-1/2'

loop_
_atom_site_label
_atom_site_type_symbol
_atom_site_fract_x
_atom_site_fract_y
_atom_site_fract_z
_atom_site_U_iso_or_equiv
_atom_site_adp_type
_atom_site_occupancy
_atom_site_site_symmetry_order
_atom_site_calc_flag
C1 C 1.1430(3) 0.5424(3) 0.3984(2) 0.0364(7) Uani 1 1 d
C2 C 1.2594(4) 0.5176(3) 0.4003(3) 0.0496(10) Uani 1 1 d
C3 C 1.3106(4) 0.5435(4) 0.3324(3) 0.0630(13) Uani 1 1 d
C4 C 1.2461(4) 0.5970(4) 0.2645(3) 0.0559(11) Uani 1 1 d
C5 C 1.1295(3) 0.6206(2) 0.2660(2) 0.0332(7) Uani 1 1 d
C6 C 1.0531(3) 0.6782(2) 0.1970(2) 0.0329(7) Uani 1 1 d
C7 C 1.0981(4) 0.7292(3) 0.1331(2) 0.0482(9) Uani 1 1 d
C8 C 1.0215(4) 0.7846(3) 0.0748(2) 0.0539(11) Uani 1 1 d
C9 C 0.9040(4) 0.7879(3) 0.0794(2) 0.0478(10) Uani 1 1 d
C10 C 0.8643(3) 0.7365(2) 0.1444(2) 0.0369(7) Uani 1 1 d
C11 C 0.8348(3) 0.8098(2) 0.3849(2) 0.0362(7) Uani 1 1 d
C12 C 0.8768(4) 0.8946(3) 0.4307(3) 0.0466(9) Uani 1 1 d
C13 C 0.7992(5) 0.9656(3) 0.4488(3) 0.0617(12) Uani 1 1 d
C14 C 0.6780(5) 0.9541(4) 0.4235(4) 0.0747(15) Uani 1 1 d
C15 C 0.6358(5) 0.8726(4) 0.3792(4) 0.0712(14) Uani 1 1 d
C16 C 0.7116(3) 0.7984(3) 0.3588(3) 0.0436(8) Uani 1 1 d
C20 C 0.7644(3) 0.4624(3) 0.1778(3) 0.0456(9) Uani 1 1 d
C21 C 0.7863(4) 0.3790(3) 0.1372(3) 0.0497(10) Uani 1 1 d
C22 C 0.9458(3) 0.4223(3) 0.2272(2) 0.0391(8) Uani 1 1 d
C19 C 0.6549(4) 0.5243(4) 0.1645(3) 0.0576(11) Uani 1 1 d
C18 C 0.6243(4) 0.5592(3) 0.2480(4) 0.0575(12) Uani 1 1 d
C17 C 0.6554(3) 0.7144(3) 0.3131(3) 0.0435(9) Uani 1 1 d
N1 N 1.0769(2) 0.59246(18) 0.33239(16) 0.0291(6) Uani 1 1 d
N2 N 0.9377(2) 0.68241(19) 0.20285(16) 0.0301(6) Uani 1 1 d
N3 N 0.7059(2) 0.6373(2) 0.2903(2) 0.0382(6) Uani 1 1 d
N4 N 0.8655(2) 0.48834(19) 0.23711(17) 0.0321(6) Uani 1 1 d
N19 N 0.9006(3) 0.3554(2) 0.1691(2) 0.0409(7) Uani 1 1 d
F1 F 1.4485(5) 0.8997(3) 0.0769(5) 0.178(3) Uani 1 1 d
F2 F 1.4694(6) 0.8059(6) -0.0228(4) 0.188(3) Uani 1 1 d
F3 F 1.3097(3) 0.7946(4) 0.0276(3) 0.1295(17) Uani 1 1 d
F4 F 1.4460(7) 0.6780(4) 0.0511(7) 0.248(5) Uani 1 1 d
F5 F 1.5790(3) 0.7795(4) 0.1090(4) 0.159(2) Uani 1 1 d
F6 F 1.4142(5) 0.7635(8) 0.1560(4) 0.227(4) Uani 1 1 d
P1 P 1.44603(11) 0.78911(9) 0.06892(9) 0.0619(3) Uani 1 1 d
V1 V 0.88805(4) 0.60836(4) 0.32414(3) 0.02638(18) Uani 1 1 d
O1 O 0.9119(2) 0.74263(16) 0.36796(15) 0.0346(5) Uani 1 1 d
O2 O 0.8876(2) 0.54760(18) 0.41086(15) 0.0419(6) Uani 1 1 d
H9 H 0.957(4) 0.898(3) 0.454(3) 0.053(13) Uiso 1 1 d
H10 H 0.830(3) 1.023(3) 0.481(3) 0.044(10) Uiso 1 1 d
H14 H 0.555(4) 0.580(3) 0.238(3) 0.056(13) Uiso 1 1 d
H11 H 0.618(5) 1.008(4) 0.436(4) 0.092(17) Uiso 1 1 d
H4 H 1.275(4) 0.617(3) 0.212(3) 0.065(14) Uiso 1 1 d
H3 H 1.383(4) 0.527(4) 0.333(3) 0.060(13) Uiso 1 1 d
H2 H 1.300(4) 0.476(3) 0.446(3) 0.062(13) Uiso 1 1 d
H1 H 1.099(3) 0.521(3) 0.447(3) 0.043(10) Uiso 1 1 d
H20 H 1.022(4) 0.425(3) 0.257(3) 0.056(13) Uiso 1 1 d
H8 H 0.785(3) 0.736(2) 0.152(2) 0.028(9) Uiso 1 1 d
H7 H 0.854(4) 0.823(3) 0.043(3) 0.044(11) Uiso 1 1 d
H19 H 0.937(3) 0.314(3) 0.155(2) 0.033(10) Uiso 1 1 d
H15 H 0.636(4) 0.483(3) 0.269(3) 0.054(12) Uiso 1 1 d
H17 H 0.584(5) 0.488(4) 0.127(4) 0.085(17) Uiso 1 1 d
H6 H 1.049(5) 0.823(4) 0.034(3) 0.077(15) Uiso 1 1 d
H5 H 1.174(4) 0.724(3) 0.133(3) 0.061(14) Uiso 1 1 d
H12 H 0.551(5) 0.860(4) 0.375(4) 0.086(17) Uiso 1 1 d
H13 H 0.575(4) 0.715(4) 0.296(3) 0.066(14) Uiso 1 1 d
H16 H 0.665(6) 0.587(5) 0.132(4) 0.10(2) Uiso 1 1 d
H18 H 0.735(4) 0.345(3) 0.097(3) 0.057(12) Uiso 1 1 d

loop_
_atom_site_aniso_label
_atom_site_aniso_U_11
_atom_site_aniso_U_22
_atom_site_aniso_U_33
_atom_site_aniso_U_23
_atom_site_aniso_U_13
_atom_site_aniso_U_12
C1 0.0397(18) 0.0359(17) 0.0305(16) 0.0009(14) -0.0017(14) 0.0024(15)
C2 0.042(2) 0.048(2) 0.053(2) 0.0072(18) -0.0059(18) 0.0082(17)
C3 0.033(2) 0.076(3) 0.079(3) 0.014(3) 0.008(2) 0.013(2)
C4 0.039(2) 0.073(3) 0.061(3) 0.009(2) 0.0212(19) 0.007(2)
C5 0.0331(16) 0.0356(17) 0.0313(16) -0.0007(13) 0.0070(13) -0.0023(13)
C6 0.0405(18) 0.0324(16) 0.0272(15) -0.0004(13) 0.0097(13) -0.0032(14)
C7 0.054(2) 0.059(2) 0.035(2) 0.0060(17) 0.0169(18) -0.009(2)
C8 0.078(3) 0.054(2) 0.0312(19) 0.0105(17) 0.0162(19) -0.013(2)
C9 0.072(3) 0.0363(19) 0.0301(18) 0.0060(15) -0.0032(18) 0.0025(19)
C10 0.045(2) 0.0315(17) 0.0323(17) 0.0003(13) 0.0014(15) 0.0030(15)
C11 0.049(2) 0.0297(16) 0.0321(16) 0.0011(13) 0.0134(15) 0.0038(15)
C12 0.058(2) 0.0363(19) 0.047(2) -0.0089(16) 0.0123(19) 0.0005(18)
C13 0.082(3) 0.042(2) 0.064(3) -0.017(2) 0.021(2) 0.005(2)
C14 0.075(3) 0.052(3) 0.101(4) -0.024(3) 0.027(3) 0.020(2)
C15 0.054(3) 0.056(3) 0.103(4) -0.020(3) 0.014(3) 0.017(2)
C16 0.046(2) 0.0373(19) 0.049(2) -0.0057(16) 0.0127(17) 0.0098(16)
C20 0.042(2) 0.0375(19) 0.055(2) -0.0076(17) 0.0033(17) -0.0046(16)
C21 0.054(2) 0.0336(19) 0.058(2) -0.0122(17) 0.002(2) -0.0044(17)
C22 0.043(2) 0.0314(17) 0.043(2) -0.0037(15) 0.0063(16) 0.0032(15)
C19 0.042(2) 0.051(2) 0.074(3) -0.017(2) -0.005(2) -0.0006(19)
C18 0.029(2) 0.047(2) 0.097(4) -0.020(2) 0.014(2) -0.0046(17)
C17 0.0332(18) 0.043(2) 0.056(2) -0.0027(17) 0.0133(17) 0.0050(16)
N1 0.0332(14) 0.0285(13) 0.0253(13) 0.0000(10) 0.0048(10) -0.0003(11)
N2 0.0365(14) 0.0267(13) 0.0268(13) 0.0010(10) 0.0054(11) -0.0001(11)
N3 0.0314(14) 0.0350(15) 0.0489(17) -0.0036(13) 0.0097(13) -0.0016(12)
N4 0.0367(14) 0.0247(13) 0.0351(14) 0.0000(11) 0.0071(11) 0.0016(11)
N19 0.0544(19) 0.0265(14) 0.0432(17) -0.0041(13) 0.0123(15) 0.0056(14)
F1 0.171(5) 0.074(3) 0.252(7) -0.033(3) -0.056(5) -0.004(3)
F2 0.175(5) 0.272(8) 0.132(4) 0.061(5) 0.070(4) 0.091(5)
F3 0.066(2) 0.169(4) 0.145(4) 0.055(3) -0.004(2) -0.013(2)
F4 0.236(8) 0.065(3) 0.389(12) 0.019(5) -0.084(8) -0.003(3)
F5 0.055(2) 0.186(5) 0.216(5) 0.076(4) -0.026(3) -0.002(2)
F6 0.110(4) 0.455(13) 0.115(4) 0.130(6) 0.020(3) 0.007(5)
P1 0.0504(7) 0.0548(7) 0.0762(8) 0.0112(6) 0.0005(6) -0.0021(5)
V1 0.0300(3) 0.0247(3) 0.0256(3) 0.00179(19) 0.0081(2) 0.0009(2)
O1 0.0361(12) 0.0285(11) 0.0405(13) -0.0050(10) 0.0108(10) 0.0007(10)
O2 0.0511(15) 0.0434(14) 0.0332(12) 0.0068(10) 0.0130(11) -0.0017(11)

loop_
_atom_type_symbol
_atom_type_description
_atom_type_scat_dispersion_real
_atom_type_scat_dispersion_imag
_atom_type_scat_source
C C 0.0033 0.0016 'International Tables Vol C Tables 4.2.6.8 and 6.1.1.4'
H H 0.0000 0.0000 'International Tables Vol C Tables 4.2.6.8 and 6.1.1.4'
N N 0.0061 0.0033 'International Tables Vol C Tables 4.2.6.8 and 6.1.1.4'
F F 0.0171 0.0103 'International Tables Vol C Tables 4.2.6.8 and 6.1.1.4'
P P 0.1023 0.0942 'International Tables Vol C Tables 4.2.6.8 and 6.1.1.4'
V V 0.3005 0.5294 'International Tables Vol C Tables 4.2.6.8 and 6.1.1.4'
O O 0.0106 0.0060 'International Tables Vol C Tables 4.2.6.8 and 6.1.1.4'

loop_
_geom_angle_atom_site_label_1
_geom_angle_atom_site_label_2
_geom_angle_atom_site_label_3
_geom_angle
N1 C1 C2 123.2(3)
N1 C1 H1 115(2)
C2 C1 H1 122(2)
C3 C2 C1 118.7(4)
C3 C2 H2 122(3)
C1 C2 H2 119(3)
C2 C3 C4 119.6(4)
C2 C3 H3 119(3)
C4 C3 H3 121(3)
C5 C4 C3 119.4(4)
C5 C4 H4 115(3)
C3 C4 H4 125(3)
N1 C5 C4 121.3(3)
N1 C5 C6 115.1(3)
C4 C5 C6 123.7(3)
N2 C6 C7 121.8(3)
N2 C6 C5 115.4(3)
C7 C6 C5 122.7(3)
C8 C7 C6 118.5(4)
C8 C7 H5 124(3)
C6 C7 H5 118(3)
C9 C8 C7 119.9(4)
C9 C8 H6 119(3)
C7 C8 H6 121(3)
C8 C9 C10 119.1(4)
C8 C9 H7 121(3)
C10 C9 H7 119(3)
N2 C10 C9 122.1(4)
N2 C10 H8 115(2)
C9 C10 H8 123(2)
O1 C11 C12 119.6(3)
O1 C11 C16 122.2(3)
C12 C11 C16 118.2(3)
C13 C12 C11 121.0(4)
C13 C12 H9 121(3)
C11 C12 H9 117(3)
C12 C13 C14 120.8(4)
C12 C13 H10 119(2)
C14 C13 H10 120(2)
C15 C14 C13 119.0(4)
C15 C14 H11 119(3)
C13 C14 H11 122(3)
C14 C15 C16 122.2(5)
C14 C15 H12 116(3)
C16 C15 H12 120(3)
C11 C16 C15 118.8(4)
C11 C16 C17 124.5(3)
C15 C16 C17 116.7(4)
C21 C20 N4 109.0(3)
C21 C20 C19 129.6(4)
N4 C20 C19 121.4(3)
N19 C21 C20 106.3(4)
N19 C21 H18 127(3)
C20 C21 H18 127(3)
N4 C22 N19 111.1(3)
N4 C22 H20 122(3)
N19 C22 H20 127(3)
C18 C19 C20 112.8(4)
C18 C19 H17 111(3)
C20 C19 H17 111(3)
C18 C19 H16 103(4)
C20 C19 H16 112(4)
H17 C19 H16 105(4)
N3 C18 C19 112.8(4)
N3 C18 H14 110(3)
C19 C18 H14 108(3)
N3 C18 H15 121(2)
C19 C18 H15 85(2)
H14 C18 H15 116(4)
N3 C17 C16 127.6(4)
N3 C17 H13 115(3)
C16 C17 H13 118(3)
C1 N1 C5 117.8(3)
C1 N1 V1 120.8(2)
C5 N1 V1 120.8(2)
C6 N2 C10 118.4(3)
C6 N2 V1 115.6(2)
C10 N2 V1 125.6(2)
C17 N3 C18 115.7(3)
C17 N3 V1 124.4(3)
C18 N3 V1 119.4(2)
C22 N4 C20 105.1(3)
C22 N4 V1 127.0(2)
C20 N4 V1 127.9(2)
C22 N19 C21 108.5(3)
C22 N19 H19 123(3)
C21 N19 H19 128(3)
F6 P1 F1 99.2(5)
F6 P1 F2 173.9(5)
F1 P1 F2 85.6(4)
F6 P1 F5 90.0(3)
F1 P1 F5 92.8(3)
F2 P1 F5 93.6(3)
F6 P1 F4 86.8(5)
F1 P1 F4 174.0(5)
F2 P1 F4 88.4(5)
F5 P1 F4 87.5(3)
F6 P1 F3 89.7(3)
F1 P1 F3 89.3(3)
F2 P1 F3 86.6(3)
F5 P1 F3 177.9(3)
F4 P1 F3 90.4(3)
O2 V1 O1 102.27(12)
O2 V1 N3 98.77(13)
O1 V1 N3 88.80(11)
O2 V1 N4 97.17(12)
O1 V1 N4 160.53(10)
N3 V1 N4 89.28(11)
O2 V1 N1 93.40(12)
O1 V1 N1 90.04(10)
N3 V1 N1 167.75(11)
N4 V1 N1 87.76(10)
O2 V1 N2 165.48(12)
O1 V1 N2 80.68(9)
N3 V1 N2 95.49(11)
N4 V1 N2 80.23(10)
N1 V1 N2 72.29(10)
C11 O1 V1 131.3(2)

loop_
_geom_bond_atom_site_label_1
_geom_bond_atom_site_label_2
_geom_bond_distance
C1 N1 1.347(4)
C1 C2 1.368(5)
C1 H1 1.03(4)
C2 C3 1.353(6)
C2 H2 0.97(5)
C3 C4 1.383(6)
C3 H3 0.86(5)
C4 C5 1.377(5)
C4 H4 0.98(5)
C5 N1 1.350(4)
C5 C6 1.481(5)
C6 N2 1.341(4)
C6 C7 1.393(5)
C7 C8 1.369(6)
C7 H5 0.87(5)
C8 C9 1.360(7)
C8 H6 0.92(5)
C9 C10 1.380(5)
C9 H7 0.87(4)
C10 N2 1.341(4)
C10 H8 0.94(4)
C11 O1 1.333(4)
C11 C12 1.399(5)
C11 C16 1.401(5)
C12 C13 1.378(6)
C12 H9 0.92(5)
C13 C14 1.379(7)
C13 H10 0.96(4)
C14 C15 1.351(7)
C14 H11 1.04(6)
C15 C16 1.408(6)
C15 H12 0.97(6)
C16 C17 1.438(5)
C20 C21 1.349(5)
C20 N4 1.387(5)
C20 C19 1.493(6)
C21 N19 1.348(5)
C21 H18 0.91(5)
C22 N4 1.317(4)
C22 N19 1.325(5)
C22 H20 0.91(5)
C19 C18 1.491(7)
C19 H17 1.04(6)
C19 H16 1.02(6)
C18 N3 1.488(5)
C18 H14 0.83(5)
C18 H15 1.08(5)
C17 N3 1.283(5)
C17 H13 0.91(5)
N1 V1 2.150(3)
N2 V1 2.311(3)
N3 V1 2.089(3)
N4 V1 2.115(3)
N19 H19 0.77(4)
F1 P1 1.515(4)
F2 P1 1.524(5)
F3 P1 1.575(4)
F4 P1 1.543(5)
F5 P1 1.539(4)
F6 P1 1.514(5)
V1 O2 1.590(2)
V1 O1 1.958(2)

loop_
_geom_torsion_atom_site_label_1
_geom_torsion_atom_site_label_2
_geom_torsion_atom_site_label_3
_geom_torsion_atom_site_label_4
_geom_torsion
N1 C1 C2 C3 -0.8(6)
C1 C2 C3 C4 2.2(7)
C2 C3 C4 C5 -1.8(8)
C3 C4 C5 N1 -0.1(7)
C3 C4 C5 C6 179.5(4)
N1 C5 C6 N2 -9.5(4)
C4 C5 C6 N2 170.9(4)
N1 C5 C6 C7 167.1(3)
C4 C5 C6 C7 -12.5(6)
N2 C6 C7 C8 -0.2(6)
C5 C6 C7 C8 -176.6(4)
C6 C7 C8 C9 -1.0(6)
C7 C8 C9 C10 1.4(6)
C8 C9 C10 N2 -0.8(6)
O1 C11 C12 C13 179.7(4)
C16 C11 C12 C13 -0.7(6)
C11 C12 C13 C14 1.0(7)
C12 C13 C14 C15 -0.9(9)
C13 C14 C15 C16 0.6(9)
O1 C11 C16 C15 179.9(4)
C12 C11 C16 C15 0.3(6)
O1 C11 C16 C17 1.0(6)
C12 C11 C16 C17 -178.5(4)
C14 C15 C16 C11 -0.3(8)
C14 C15 C16 C17 178.7(5)
N4 C20 C21 N19 -1.8(5)
C19 C20 C21 N19 176.3(4)
C21 C20 C19 C18 138.1(5)
N4 C20 C19 C18 -43.9(6)
C20 C19 C18 N3 73.1(5)
C11 C16 C17 N3 1.2(7)
C15 C16 C17 N3 -177.7(5)
C2 C1 N1 C5 -1.2(5)
C2 C1 N1 V1 170.1(3)
C4 C5 N1 C1 1.6(5)
C6 C5 N1 C1 -178.0(3)
C4 C5 N1 V1 -169.6(3)
C6 C5 N1 V1 10.8(4)
C7 C6 N2 C10 0.8(5)
C5 C6 N2 C10 177.5(3)
C7 C6 N2 V1 -172.4(3)
C5 C6 N2 V1 4.2(3)
C9 C10 N2 C6 -0.4(5)
C9 C10 N2 V1 172.2(3)
C16 C17 N3 C18 176.6(4)
C16 C17 N3 V1 5.6(6)
C19 C18 N3 C17 129.6(4)
C19 C18 N3 V1 -58.9(5)
N19 C22 N4 C20 -2.6(4)
N19 C22 N4 V1 177.9(2)
C21 C20 N4 C22 2.7(4)
C19 C20 N4 C22 -175.6(4)
C21 C20 N4 V1 -177.8(3)
C19 C20 N4 V1 3.8(6)
N4 C22 N19 C21 1.6(5)
C20 C21 N19 C22 0.2(5)
C12 C11 O1 V1 168.5(3)
C16 C11 O1 V1 -11.1(5)
